data_7712083
loop_
_publ_author_name
'Bykowski, Janelle'
'Sinclair, Jocelyn'
'Trach, Jonathan'
'Ferguson, Michael J.'
'Rivard, Eric'

_publ_section_title
;
 Molecular Sn(II) precursors for room temperature deposition of
 crystalline elemental tin.
;
_journal_issue 6
_journal_name_full 'Dalton transactions (Cambridge, England : 2003)'
_journal_page_first 1602
_journal_page_last 1607
_journal_paper_doi 10.1039/d2dt04028j
_journal_volume 52
_journal_year 2023
_chemical_formula_moiety 'C5 H8 Cl2 N2 Sn'
_chemical_formula_sum 'C5 H8 Cl2 N2 Sn'
_chemical_formula_weight 285.72
_chemical_properties_physical Air-sensitive
_space_group_crystal_system monoclinic
_space_group_IT_number 14
_space_group_name_Hall '-P 2yn'
_space_group_name_H-M_alt 'P 1 21/n 1'
_atom_sites_solution_hydrogens geom
_atom_sites_solution_primary dual
_audit_creation_method SHELXL-2018/3
_audit_update_record
;
2022-12-13 deposited with the CCDC.	2023-01-10 downloaded from the CCDC.
;
_cell_angle_alpha 90
_cell_angle_beta 92.7393(8)
_cell_angle_gamma 90
_cell_formula_units_Z 4
_cell_length_a 7.6355(2)
_cell_length_b 8.8033(3)
_cell_length_c 13.9001(4)
_cell_measurement_reflns_used 9963
_cell_measurement_temperature 173(2)
_cell_measurement_theta_max 73.97
_cell_measurement_theta_min 5.95
_cell_volume 933.26(5)
_computing_cell_refinement 'Bruker SAINT'
_computing_data_collection 'Bruker APEX2'
_computing_data_reduction 'Bruker SAINT'
_computing_molecular_graphics 'Bruker SHELXTL'
_computing_publication_material 'Bruker SHELXTL'
_computing_structure_refinement 'SHELXL-2018/3 (Sheldrick, 2018)'
_computing_structure_solution 'SHELXT-2014/5 (Sheldrick, 2015)'
_diffrn_ambient_temperature 173(2)
_diffrn_measured_fraction_theta_full 0.988
_diffrn_measured_fraction_theta_max 0.987
_diffrn_measurement_device_type 'Bruker APEX-II CCD'
_diffrn_measurement_method '\f and \w scans'
_diffrn_radiation_type CuK\a
_diffrn_radiation_wavelength 1.54178
_diffrn_reflns_av_R_equivalents 0.0296
_diffrn_reflns_av_unetI/netI 0.0121
_diffrn_reflns_Laue_measured_fraction_full 0.988
_diffrn_reflns_Laue_measured_fraction_max 0.987
_diffrn_reflns_limit_h_max 9
_diffrn_reflns_limit_h_min -9
_diffrn_reflns_limit_k_max 10
_diffrn_reflns_limit_k_min -9
_diffrn_reflns_limit_l_max 17
_diffrn_reflns_limit_l_min -17
_diffrn_reflns_number 35591
_diffrn_reflns_point_group_measured_fraction_full 0.988
_diffrn_reflns_point_group_measured_fraction_max 0.987
_diffrn_reflns_theta_full 67.679
_diffrn_reflns_theta_max 74.041
_diffrn_reflns_theta_min 5.952
_exptl_absorpt_coefficient_mu 26.522
_exptl_absorpt_correction_T_max 0.6743
_exptl_absorpt_correction_T_min 0.1426
_exptl_absorpt_correction_type numerical
_exptl_absorpt_process_details
; 
 SADABS 2016/2: Krause, L., Herbst-Irmer, R., Sheldrick G.M. & Stalke D., 
 J. Appl. Cryst. 48 (2015) 3-10 
;
_exptl_crystal_colour colourless
_exptl_crystal_density_diffrn 2.034
_exptl_crystal_description plate
_exptl_crystal_F_000 544
_exptl_crystal_recrystallization_method 'Re-crystallisation from solvent: Tetrahydrofuran'
_exptl_crystal_size_max 0.101
_exptl_crystal_size_mid 0.090
_exptl_crystal_size_min 0.021
_refine_diff_density_max 0.291
_refine_diff_density_min -1.093
_refine_diff_density_rms 0.114
_refine_ls_extinction_method none
_refine_ls_goodness_of_fit_ref 1.141
_refine_ls_hydrogen_treatment constr
_refine_ls_matrix_type full
_refine_ls_number_parameters 93
_refine_ls_number_reflns 1876
_refine_ls_number_restraints 0
_refine_ls_restrained_S_all 1.141
_refine_ls_R_factor_all 0.0190
_refine_ls_R_factor_gt 0.0186
_refine_ls_shift/su_max 0.001
_refine_ls_shift/su_mean 0.000
_refine_ls_structure_factor_coef Fsqd
_refine_ls_weighting_details 'w=1/[\s^2^(Fo^2^)+(0.0264P)^2^+0.6349P] where P=(Fo^2^+2Fc^2^)/3'
_refine_ls_weighting_scheme calc
_refine_ls_wR_factor_gt 0.0479
_refine_ls_wR_factor_ref 0.0482
_reflns_Friedel_coverage 0.000
_reflns_number_gt 1828
_reflns_number_total 1876
_reflns_threshold_expression 'I > 2\s(I)'
_cod_data_source_file d2dt04028j2.cif
_cod_data_source_block riv2087
_cod_depositor_comments 'Adding full bibliography for 7712080--7712083.cif.'
_cod_original_sg_symbol_H-M 'P 21/n'
_cod_database_code 7712083
_shelx_shelxl_version_number 2018/3
_shelx_space_group_comment
; 
The symmetry employed for this shelxl refinement is uniquely defined 
by the following loop, which should always be used as a source of 
symmetry information in preference to the above space-group names. 
They are only intended as comments. 
;
_shelx_estimated_absorpt_t_min 0.175
_shelx_estimated_absorpt_t_max 0.606

loop_
_space_group_symop_operation_xyz
'x, y, z'
'-x+1/2, y+1/2, -z+1/2'
'-x, -y, -z'
'x-1/2, -y-1/2, z-1/2'

loop_
_atom_site_label
_atom_site_type_symbol
_atom_site_fract_x
_atom_site_fract_y
_atom_site_fract_z
_atom_site_U_iso_or_equiv
_atom_site_adp_type
_atom_site_occupancy
_atom_site_site_symmetry_order
_atom_site_calc_flag
_atom_site_refinement_flags_posn
_atom_site_refinement_flags_adp
_atom_site_refinement_flags_occupancy
_atom_site_disorder_assembly
_atom_site_disorder_group
Sn1 Sn 0.21557(2) 0.24676(2) 0.25098(2) 0.02044(7) Uani 1 1 d . . . . .
Cl1 Cl 0.35248(7) 0.07460(6) 0.37933(3) 0.02748(12) Uani 1 1 d . . . . .
Cl2 Cl 0.16280(7) 0.44698(6) 0.37678(3) 0.02594(11) Uani 1 1 d . . . . .
N1 N 0.6166(2) 0.4031(2) 0.28289(13) 0.0278(4) Uani 1 1 d . . . . .
N2 N 0.5517(2) 0.3531(2) 0.13460(12) 0.0236(4) Uani 1 1 d . . . . .
C1 C 0.4886(2) 0.3431(2) 0.22385(14) 0.0215(4) Uani 1 1 d . . . . .
C2 C 0.7563(3) 0.4505(3) 0.23088(19) 0.0370(6) Uani 1 1 d . . . . .
H2 H 0.861043 0.497039 0.256025 0.044 Uiso 1 1 calc R U . . .
C3 C 0.7158(3) 0.4181(3) 0.13776(18) 0.0347(5) Uani 1 1 d . . . . .
H3 H 0.786708 0.436590 0.084635 0.042 Uiso 1 1 calc R U . . .
C4 C 0.6140(3) 0.4202(3) 0.38769(17) 0.0395(6) Uani 1 1 d . . . . .
H4A H 0.551985 0.333945 0.414861 0.047 Uiso 1 1 calc R U . . .
H4B H 0.553804 0.514769 0.403110 0.047 Uiso 1 1 calc R U . . .
H4C H 0.734591 0.423215 0.415166 0.047 Uiso 1 1 calc R U . . .
C5 C 0.4615(3) 0.3023(3) 0.04528(15) 0.0297(5) Uani 1 1 d . . . . .
H5A H 0.335580 0.322185 0.048268 0.036 Uiso 1 1 calc R U . . .
H5B H 0.480819 0.193184 0.036923 0.036 Uiso 1 1 calc R U . . .
H5C H 0.507553 0.357595 -0.009255 0.036 Uiso 1 1 calc R U . . .

loop_
_atom_site_aniso_label
_atom_site_aniso_U_11
_atom_site_aniso_U_22
_atom_site_aniso_U_33
_atom_site_aniso_U_23
_atom_site_aniso_U_13
_atom_site_aniso_U_12
Sn1 0.01921(11) 0.02175(11) 0.02059(10) -0.00189(4) 0.00316(6) -0.00067(4)
Cl1 0.0325(3) 0.0269(3) 0.0235(2) 0.00432(18) 0.00611(18) 0.00425(19)
Cl2 0.0324(2) 0.0243(3) 0.0217(2) -0.00231(17) 0.00731(18) 0.00147(17)
N1 0.0205(8) 0.0395(11) 0.0233(9) 0.0034(8) 0.0000(7) -0.0002(7)
N2 0.0244(8) 0.0264(9) 0.0205(8) 0.0032(7) 0.0070(6) 0.0027(7)
C1 0.0197(9) 0.0254(10) 0.0195(9) 0.0023(7) 0.0030(7) 0.0021(7)
C2 0.0192(9) 0.0531(16) 0.0387(13) 0.0076(12) 0.0018(9) -0.0047(9)
C3 0.0246(10) 0.0470(15) 0.0334(12) 0.0095(10) 0.0112(9) 0.0006(10)
C4 0.0317(12) 0.0630(18) 0.0231(11) -0.0005(11) -0.0053(9) -0.0065(11)
C5 0.0428(12) 0.0285(12) 0.0184(10) -0.0015(8) 0.0077(9) -0.0015(10)

loop_
_atom_type_symbol
_atom_type_description
_atom_type_scat_dispersion_real
_atom_type_scat_dispersion_imag
_atom_type_scat_source
C C 0.0181 0.0091 'International Tables Vol C Tables 4.2.6.8 and 6.1.1.4'
H H 0.0000 0.0000 'International Tables Vol C Tables 4.2.6.8 and 6.1.1.4'
N N 0.0311 0.0180 'International Tables Vol C Tables 4.2.6.8 and 6.1.1.4'
Cl Cl 0.3639 0.7018 'International Tables Vol C Tables 4.2.6.8 and 6.1.1.4'
Sn Sn 0.0259 5.4591 'International Tables Vol C Tables 4.2.6.8 and 6.1.1.4'

loop_
_geom_angle_atom_site_label_1
_geom_angle_atom_site_label_2
_geom_angle_atom_site_label_3
_geom_angle
_geom_angle_site_symmetry_1
_geom_angle_site_symmetry_3
_geom_angle_publ_flag
C1 Sn1 Cl2 91.83(5) . . ?
C1 Sn1 Cl1 89.39(5) . . ?
Cl2 Sn1 Cl1 90.234(17) . . ?
C1 N1 C2 110.74(19) . . ?
C1 N1 C4 126.82(19) . . ?
C2 N1 C4 122.4(2) . . ?
C1 N2 C3 111.18(18) . . ?
C1 N2 C5 125.73(18) . . ?
C3 N2 C5 123.10(19) . . ?
N1 C1 N2 104.56(17) . . ?
N1 C1 Sn1 132.77(14) . . ?
N2 C1 Sn1 122.65(14) . . ?
C3 C2 N1 106.9(2) . . ?
C2 C3 N2 106.58(19) . . ?

loop_
_geom_bond_atom_site_label_1
_geom_bond_atom_site_label_2
_geom_bond_distance
_geom_bond_site_symmetry_2
_geom_bond_publ_flag
Sn1 C1 2.298(2) . ?
Sn1 Cl2 2.5286(5) . ?
Sn1 Cl1 2.5287(5) . ?
N1 C1 1.353(3) . ?
N1 C2 1.382(3) . ?
N1 C4 1.465(3) . ?
N2 C1 1.355(2) . ?
N2 C3 1.376(3) . ?
N2 C5 1.461(3) . ?
C2 C3 1.347(4) . ?

loop_
_geom_torsion_atom_site_label_1
_geom_torsion_atom_site_label_2
_geom_torsion_atom_site_label_3
_geom_torsion_atom_site_label_4
_geom_torsion
_geom_torsion_site_symmetry_1
_geom_torsion_site_symmetry_2
_geom_torsion_site_symmetry_3
_geom_torsion_site_symmetry_4
_geom_torsion_publ_flag
C2 N1 C1 N2 0.4(3) . . . . ?
C4 N1 C1 N2 179.7(2) . . . . ?
C2 N1 C1 Sn1 -177.90(18) . . . . ?
C4 N1 C1 Sn1 1.4(4) . . . . ?
C3 N2 C1 N1 -0.1(2) . . . . ?
C5 N2 C1 N1 179.8(2) . . . . ?
C3 N2 C1 Sn1 178.49(16) . . . . ?
C5 N2 C1 Sn1 -1.7(3) . . . . ?
Cl2 Sn1 C1 N1 37.9(2) . . . . ?
Cl1 Sn1 C1 N1 -52.3(2) . . . . ?
Cl2 Sn1 C1 N2 -140.14(16) . . . . ?
Cl1 Sn1 C1 N2 129.65(16) . . . . ?
C1 N1 C2 C3 -0.7(3) . . . . ?
C4 N1 C2 C3 -180.0(2) . . . . ?
N1 C2 C3 N2 0.6(3) . . . . ?
C1 N2 C3 C2 -0.3(3) . . . . ?
C5 N2 C3 C2 179.8(2) . . . . ?
